data_7017132
loop_
_publ_author_name
'Karagiannidis, Louise E.'
'Gale, Philip A.'
'Light, Mark E.'
'Massi, Massimiliano'
'Ogden, Mark I.'

_publ_section_title
;
 Further insight into the coordination of 2,5-dicarbothioamidopyrroles:
 the case of Cu and Co complexes.
;
_journal_issue 45
_journal_name_full 'Dalton transactions (Cambridge, England : 2003)'
_journal_page_first 12097
_journal_page_last 12105
_journal_paper_doi 10.1039/c1dt10441a
_journal_volume 40
_journal_year 2011
_chemical_compound_source 'Massimiliano Massi'
_chemical_formula_moiety 'C60 H44 Co N6 S4, C2 H6 Cl3 Co O, C H Cl3'
_chemical_formula_sum 'C63 H51 Cl6 Co2 N6 O S4'
_chemical_formula_weight 1366.90
_space_group_IT_number 14
_symmetry_cell_setting monoclinic
_symmetry_space_group_name_Hall '-P 2yn'
_symmetry_space_group_name_H-M 'P 1 21/n 1'
_atom_sites_solution_hydrogens geom
_atom_sites_solution_primary direct
_atom_sites_solution_secondary difmap
_audit_creation_method SHELXL-97
_cell_angle_alpha 90.00
_cell_angle_beta 108.8240(10)
_cell_angle_gamma 90.00
_cell_formula_units_Z 4
_cell_length_a 17.8652(3)
_cell_length_b 20.1328(3)
_cell_length_c 18.0402(3)
_cell_measurement_reflns_used 130226
_cell_measurement_temperature 120(2)
_cell_measurement_theta_max 27.48
_cell_measurement_theta_min 2.91
_cell_volume 6141.59(18)
_computing_cell_refinement 'DENZO (Otwinowski & Minor, 1997) & COLLECT (Hooft, R.W.W., 1998)'
_computing_data_collection 'COLLECT (Hooft, R.W.W., 1998)'
_computing_data_reduction 'DENZO (Otwinowski & Minor, 1997) & COLLECT (Hooft, R.W.W., 1998)'
_computing_molecular_graphics
;
Images generated using CrystalMaker: a crystal and molecular
structures program for Mac and Windows. CrystalMaker Software Ltd,
Oxford, England (www.crystalmaker.com)
;
_computing_publication_material 'WINGX (Farrugia, 1998)'
_computing_structure_refinement 'SHELXL-97 (Sheldrick, 2008)'
_computing_structure_solution 'SHELXS-97 (Sheldrick, 1997)'
_diffrn_ambient_temperature 120(2)
_diffrn_detector_area_resol_mean 9.091
_diffrn_measured_fraction_theta_full 0.998
_diffrn_measured_fraction_theta_max 0.998
_diffrn_measurement_device_type 'Bruker-Nonius CCD camera on \k-goniostat'
_diffrn_measurement_method '\f & \w scans to fill the asymmetric unit'
_diffrn_radiation_monochromator '10cm confocal mirrors'
_diffrn_radiation_source 'Bruker Nonius FR591 Rotating Anode'
_diffrn_radiation_type MoK\a
_diffrn_radiation_wavelength 0.71073
_diffrn_reflns_av_R_equivalents 0.1061
_diffrn_reflns_av_sigmaI/netI 0.0735
_diffrn_reflns_limit_h_max 21
_diffrn_reflns_limit_h_min -19
_diffrn_reflns_limit_k_max 22
_diffrn_reflns_limit_k_min -23
_diffrn_reflns_limit_l_max 21
_diffrn_reflns_limit_l_min -21
_diffrn_reflns_number 64380
_diffrn_reflns_theta_full 25.03
_diffrn_reflns_theta_max 25.03
_diffrn_reflns_theta_min 2.97
_diffrn_standards_number 0
_exptl_absorpt_coefficient_mu 0.985
_exptl_absorpt_correction_T_max 0.9902
_exptl_absorpt_correction_T_min 0.8274
_exptl_absorpt_correction_type multi-scan
_exptl_absorpt_process_details
;
SADABS V2.10 (Sheldrick, G.M., 2003)
;
_exptl_crystal_colour 'Pale Brown'
_exptl_crystal_density_diffrn 1.478
_exptl_crystal_density_method 'not measured'
_exptl_crystal_description Plate
_exptl_crystal_F_000 2796
_exptl_crystal_size_max 0.2
_exptl_crystal_size_mid 0.07
_exptl_crystal_size_min 0.01
_refine_diff_density_max 1.037
_refine_diff_density_min -0.601
_refine_diff_density_rms 0.113
_refine_ls_extinction_method none
_refine_ls_goodness_of_fit_ref 1.133
_refine_ls_hydrogen_treatment mixed
_refine_ls_matrix_type full
_refine_ls_number_parameters 744
_refine_ls_number_reflns 10813
_refine_ls_number_restraints 1
_refine_ls_restrained_S_all 1.133
_refine_ls_R_factor_all 0.1155
_refine_ls_R_factor_gt 0.0776
_refine_ls_shift/su_max 0.000
_refine_ls_shift/su_mean 0.000
_refine_ls_structure_factor_coef Fsqd
_refine_ls_weighting_details 'calc w=1/[\s^2^(Fo^2^)+(0.0000P)^2^+40.7849P] where P=(Fo^2^+2Fc^2^)/3'
_refine_ls_weighting_scheme calc
_refine_ls_wR_factor_gt 0.1364
_refine_ls_wR_factor_ref 0.1528
_reflns_number_gt 7911
_reflns_number_total 10813
_reflns_threshold_expression >2\s(I)
_cod_data_source_file c1dt10441a.txt
_cod_data_source_block 2010acc1142_complex_9
_cod_depositor_comments
;
The following automatic conversions were performed:

'_symmetry_cell_setting' value 'Monoclinic' changed to 'monoclinic'
according to /home/saulius/struct/CIF-dictionaries/cif_core.dic
dictionary named 'cif_core.dic' version 2.4.1 from 2010-06-29.

Automatic conversion script
Id: cif_fix_values 1715 2011-07-08 13:25:40Z adriana 

The following automatic conversions were performed:

data name '_iucr_refine_instruction_details' was replaced with
'_iucr_refine_instructions_details' as specified in the replacement
file 'data/replacement-values/replacement_tags.lst'.

Automatic conversion script
Id: cif_correct_tags 9268 2022-04-12 08:56:07Z antanas 
;
_cod_original_cell_volume 6141.58(17)
_cod_original_sg_symbol_H-M P2(1)/n
_cod_database_code 7017132

loop_
_symmetry_equiv_pos_as_xyz
'x, y, z'
'-x+1/2, y+1/2, -z+1/2'
'-x, -y, -z'
'x-1/2, -y-1/2, z-1/2'

loop_
_atom_site_label
_atom_site_type_symbol
_atom_site_fract_x
_atom_site_fract_y
_atom_site_fract_z
_atom_site_U_iso_or_equiv
_atom_site_adp_type
_atom_site_occupancy
_atom_site_symmetry_multiplicity
_atom_site_calc_flag
_atom_site_refinement_flags
Co1 Co 0.24875(4) 0.51719(4) 0.64536(5) 0.01782(19) Uani 1 1 d .
S1 S 0.30102(8) 0.47881(8) 0.77081(9) 0.0218(3) Uani 1 1 d .
S2 S 0.22432(8) 0.56251(7) 0.52195(9) 0.0193(3) Uani 1 1 d .
N1 N 0.4583(3) 0.4765(2) 0.8474(3) 0.0221(11) Uani 1 1 d .
H901 H 0.5053 0.4882 0.8461 0.026 Uiso 1 1 calc R
N2 N 0.3539(3) 0.5390(2) 0.6580(3) 0.0178(10) Uani 1 1 d .
N3 N 0.3419(3) 0.6118(2) 0.4742(3) 0.0226(11) Uani 1 1 d .
H903 H 0.3931 0.6193 0.4877 0.027 Uiso 1 1 calc R
C1 C 0.3999(4) 0.4495(4) 0.9508(4) 0.0319(16) Uani 1 1 d .
H1 H 0.3552 0.4767 0.9268 0.038 Uiso 1 1 calc R
C2 C 0.4072(4) 0.4165(4) 1.0202(4) 0.0393(18) Uani 1 1 d .
H2 H 0.3663 0.4202 1.0429 0.047 Uiso 1 1 calc R
C3 C 0.4727(4) 0.3787(3) 1.0566(4) 0.0368(17) Uani 1 1 d .
H3 H 0.4769 0.3566 1.1043 0.044 Uiso 1 1 calc R
C4 C 0.5327(5) 0.3725(4) 1.0239(4) 0.0412(18) Uani 1 1 d .
H4 H 0.5781 0.3464 1.0489 0.049 Uiso 1 1 calc R
C5 C 0.5254(4) 0.4046(4) 0.9546(4) 0.0358(17) Uani 1 1 d .
H5 H 0.5665 0.4011 0.9320 0.043 Uiso 1 1 calc R
C6 C 0.4585(4) 0.4421(3) 0.9174(4) 0.0242(14) Uani 1 1 d .
C7 C 0.3985(3) 0.4934(3) 0.7846(3) 0.0212(13) Uani 1 1 d .
C8 C 0.4175(3) 0.5252(3) 0.7223(3) 0.0201(13) Uani 1 1 d .
C9 C 0.4868(3) 0.5453(3) 0.7064(3) 0.0200(13) Uani 1 1 d .
C10 C 0.4634(3) 0.5727(3) 0.6308(3) 0.0180(12) Uani 1 1 d .
C11 C 0.3794(3) 0.5674(3) 0.6026(3) 0.0183(13) Uani 1 1 d .
C12 C 0.3192(3) 0.5828(3) 0.5296(3) 0.0181(12) Uani 1 1 d .
C13 C 0.2984(3) 0.6330(3) 0.3966(3) 0.0195(13) Uani 1 1 d .
C14 C 0.3214(3) 0.6932(3) 0.3732(4) 0.0271(15) Uani 1 1 d .
H14 H 0.3612 0.7194 0.4089 0.032 Uiso 1 1 calc R
C15 C 0.2854(4) 0.7146(3) 0.2966(4) 0.0311(16) Uani 1 1 d .
H15 H 0.3013 0.7553 0.2794 0.037 Uiso 1 1 calc R
C16 C 0.2268(3) 0.6772(3) 0.2457(4) 0.0265(14) Uani 1 1 d .
H16 H 0.2013 0.6928 0.1939 0.032 Uiso 1 1 calc R
C17 C 0.2048(4) 0.6172(3) 0.2692(4) 0.0286(15) Uani 1 1 d .
H17 H 0.1651 0.5913 0.2331 0.034 Uiso 1 1 calc R
C18 C 0.2405(3) 0.5943(3) 0.3456(4) 0.0229(13) Uani 1 1 d .
H18 H 0.2253 0.5531 0.3620 0.028 Uiso 1 1 calc R
C19 C 0.5708(3) 0.5455(3) 0.7599(3) 0.0199(13) Uani 1 1 d .
C20 C 0.6125(3) 0.4875(3) 0.7872(4) 0.0272(14) Uani 1 1 d .
H20 H 0.5868 0.4458 0.7735 0.033 Uiso 1 1 calc R
C21 C 0.6909(4) 0.4895(4) 0.8344(4) 0.0320(16) Uani 1 1 d .
H21 H 0.7184 0.4493 0.8529 0.038 Uiso 1 1 calc R
C22 C 0.7289(4) 0.5492(4) 0.8543(4) 0.0314(16) Uani 1 1 d .
H22 H 0.7828 0.5505 0.8864 0.038 Uiso 1 1 calc R
C23 C 0.6883(3) 0.6077(3) 0.8274(4) 0.0263(14) Uani 1 1 d .
H23 H 0.7147 0.6491 0.8410 0.032 Uiso 1 1 calc R
C24 C 0.6103(3) 0.6063(3) 0.7813(4) 0.0266(14) Uani 1 1 d .
H24 H 0.5828 0.6468 0.7639 0.032 Uiso 1 1 calc R
C25 C 0.5164(3) 0.5985(3) 0.5891(3) 0.0191(13) Uani 1 1 d .
C26 C 0.5688(3) 0.5556(3) 0.5706(4) 0.0240(14) Uani 1 1 d .
H26 H 0.5710 0.5101 0.5852 0.029 Uiso 1 1 calc R
C27 C 0.6179(4) 0.5795(3) 0.5310(4) 0.0298(16) Uani 1 1 d .
H27 H 0.6531 0.5502 0.5176 0.036 Uiso 1 1 calc R
C28 C 0.6157(4) 0.6462(3) 0.5107(4) 0.0298(15) Uani 1 1 d .
H28 H 0.6506 0.6626 0.4848 0.036 Uiso 1 1 calc R
C29 C 0.5640(4) 0.6881(3) 0.5276(4) 0.0295(15) Uani 1 1 d .
H29 H 0.5612 0.7333 0.5119 0.035 Uiso 1 1 calc R
C30 C 0.5147(3) 0.6645(3) 0.5683(4) 0.0240(14) Uani 1 1 d .
H30 H 0.4798 0.6942 0.5818 0.029 Uiso 1 1 calc R
S3 S 0.25601(8) 0.41331(7) 0.59663(9) 0.0204(3) Uani 1 1 d .
S4 S 0.21227(8) 0.61532(7) 0.69190(9) 0.0209(3) Uani 1 1 d .
N4 N 0.1345(3) 0.3279(2) 0.5554(3) 0.0225(11) Uani 1 1 d .
H4A H 0.0862 0.3180 0.5544 0.027 Uiso 1 1 calc R
N5 N 0.1455(3) 0.4916(2) 0.6361(3) 0.0175(10) Uani 1 1 d .
N6 N 0.0687(3) 0.6295(2) 0.7119(3) 0.0210(11) Uani 1 1 d .
H6 H 0.0253 0.6079 0.7103 0.025 Uiso 1 1 calc R
C31 C 0.2449(4) 0.2518(3) 0.5705(4) 0.0281(15) Uani 1 1 d .
H31 H 0.2684 0.2653 0.6234 0.034 Uiso 1 1 calc R
C32 C 0.2808(4) 0.2039(3) 0.5372(4) 0.0378(17) Uani 1 1 d .
H32 H 0.3293 0.1845 0.5682 0.045 Uiso 1 1 calc R
C33 C 0.2479(4) 0.1846(3) 0.4615(4) 0.0379(18) Uani 1 1 d .
H33 H 0.2733 0.1521 0.4397 0.046 Uiso 1 1 calc R
C34 C 0.1772(4) 0.2123(3) 0.4164(4) 0.0345(16) Uani 1 1 d .
H34 H 0.1542 0.1991 0.3633 0.041 Uiso 1 1 calc R
C35 C 0.1396(4) 0.2592(3) 0.4479(4) 0.0308(15) Uani 1 1 d .
H35 H 0.0904 0.2778 0.4174 0.037 Uiso 1 1 calc R
C36 C 0.1754(3) 0.2786(3) 0.5251(4) 0.0217(13) Uani 1 1 d .
C37 C 0.1623(3) 0.3871(3) 0.5849(3) 0.0183(12) Uani 1 1 d .
C38 C 0.1111(3) 0.4322(3) 0.6072(3) 0.0170(12) Uani 1 1 d .
C39 C 0.0341(3) 0.4302(3) 0.6139(3) 0.0168(12) Uani 1 1 d .
C40 C 0.0231(3) 0.4901(3) 0.6470(3) 0.0186(12) Uani 1 1 d .
C41 C 0.0931(3) 0.5272(3) 0.6594(3) 0.0176(12) Uani 1 1 d .
C42 C 0.1205(3) 0.5926(3) 0.6889(3) 0.0206(13) Uani 1 1 d .
C43 C 0.0703(3) 0.6963(3) 0.7383(3) 0.0211(13) Uani 1 1 d .
C44 C 0.0191(4) 0.7109(3) 0.7800(4) 0.0292(15) Uani 1 1 d .
H44 H -0.0114 0.6765 0.7921 0.035 Uiso 1 1 calc R
C45 C 0.0127(4) 0.7749(3) 0.8038(4) 0.0364(17) Uani 1 1 d .
H45 H -0.0220 0.7848 0.8327 0.044 Uiso 1 1 calc R
C46 C 0.0574(4) 0.8256(3) 0.7853(4) 0.0340(17) Uani 1 1 d .
H46 H 0.0530 0.8700 0.8011 0.041 Uiso 1 1 calc R
C47 C 0.1076(4) 0.8105(3) 0.7444(4) 0.0300(15) Uani 1 1 d .
H47 H 0.1380 0.8449 0.7319 0.036 Uiso 1 1 calc R
C48 C 0.1153(3) 0.7461(3) 0.7207(4) 0.0240(14) Uani 1 1 d .
H48 H 0.1508 0.7363 0.6928 0.029 Uiso 1 1 calc R
C49 C -0.0231(3) 0.3740(3) 0.5905(3) 0.0183(12) Uani 1 1 d .
C50 C -0.0475(3) 0.3476(3) 0.5157(3) 0.0227(13) Uani 1 1 d .
H50 H -0.0289 0.3664 0.4766 0.027 Uiso 1 1 calc R
C51 C -0.0992(3) 0.2938(3) 0.4972(4) 0.0288(15) Uani 1 1 d .
H51 H -0.1152 0.2757 0.4459 0.035 Uiso 1 1 calc R
C52 C -0.1269(3) 0.2668(3) 0.5533(4) 0.0287(15) Uani 1 1 d .
H52 H -0.1620 0.2300 0.5407 0.034 Uiso 1 1 calc R
C53 C -0.1041(4) 0.2932(3) 0.6279(4) 0.0277(15) Uani 1 1 d .
H53 H -0.1240 0.2749 0.6663 0.033 Uiso 1 1 calc R
C54 C -0.0520(3) 0.3465(3) 0.6469(4) 0.0216(13) Uani 1 1 d .
H54 H -0.0359 0.3643 0.6984 0.026 Uiso 1 1 calc R
C55 C -0.0473(3) 0.5161(3) 0.6660(3) 0.0181(12) Uani 1 1 d .
C56 C -0.1050(3) 0.5517(3) 0.6099(4) 0.0225(13) Uani 1 1 d .
H56 H -0.1032 0.5551 0.5580 0.027 Uiso 1 1 calc R
C57 C -0.1651(3) 0.5820(3) 0.6299(4) 0.0274(15) Uani 1 1 d .
H57 H -0.2046 0.6061 0.5913 0.033 Uiso 1 1 calc R
C58 C -0.1688(4) 0.5780(3) 0.7047(4) 0.0309(16) Uani 1 1 d .
H58 H -0.2098 0.5999 0.7182 0.037 Uiso 1 1 calc R
C59 C -0.1123(4) 0.5417(3) 0.7598(4) 0.0318(16) Uani 1 1 d .
H59 H -0.1147 0.5382 0.8114 0.038 Uiso 1 1 calc R
C60 C -0.0521(3) 0.5105(3) 0.7410(3) 0.0233(13) Uani 1 1 d .
H60 H -0.0140 0.4851 0.7794 0.028 Uiso 1 1 calc R
Co2 Co -0.00754(5) 0.61394(5) 0.04727(5) 0.0296(2) Uani 1 1 d .
Cl1 Cl 0.01737(10) 0.68060(9) 0.15182(10) 0.0341(4) Uani 1 1 d .
Cl2 Cl 0.10804(10) 0.56368(9) 0.05499(11) 0.0399(4) Uani 1 1 d .
Cl3 Cl -0.07562(11) 0.65479(8) -0.07011(10) 0.0381(4) Uani 1 1 d .
O1 O -0.0699(3) 0.5391(2) 0.0730(3) 0.0357(11) Uani 1 1 d D
H99 H -0.085(4) 0.502(2) 0.033(3) 0.036(19) Uiso 1 1 d D
C62 C -0.1392(5) 0.5487(4) 0.0963(6) 0.056(2) Uani 1 1 d .
H62A H -0.1798 0.5735 0.0551 0.067 Uiso 1 1 calc R
H62B H -0.1252 0.5751 0.1452 0.067 Uiso 1 1 calc R
C63 C -0.1719(6) 0.4820(5) 0.1093(6) 0.078(3) Uani 1 1 d .
H63A H -0.1938 0.4591 0.0590 0.117 Uiso 1 1 calc R
H63B H -0.2136 0.4886 0.1329 0.117 Uiso 1 1 calc R
H63C H -0.1293 0.4551 0.1443 0.117 Uiso 1 1 calc R
C61 C 0.3638(4) 0.7663(3) 0.7011(4) 0.0325(16) Uani 1 1 d .
H61 H 0.4119 0.7900 0.6981 0.039 Uiso 1 1 calc R
Cl4 Cl 0.39447(12) 0.69987(11) 0.76552(15) 0.0655(7) Uani 1 1 d .
Cl5 Cl 0.30629(12) 0.82333(10) 0.73306(12) 0.0506(5) Uani 1 1 d .
Cl6 Cl 0.31009(11) 0.73765(9) 0.60648(11) 0.0428(5) Uani 1 1 d .

loop_
_atom_site_aniso_label
_atom_site_aniso_U_11
_atom_site_aniso_U_22
_atom_site_aniso_U_33
_atom_site_aniso_U_23
_atom_site_aniso_U_13
_atom_site_aniso_U_12
Co1 0.0149(4) 0.0177(4) 0.0228(4) 0.0015(3) 0.0088(3) -0.0007(3)
S1 0.0181(7) 0.0230(8) 0.0267(8) 0.0038(7) 0.0104(6) -0.0014(6)
S2 0.0157(7) 0.0211(8) 0.0224(8) 0.0018(6) 0.0081(6) -0.0007(6)
N1 0.018(2) 0.027(3) 0.025(3) 0.009(2) 0.012(2) 0.003(2)
N2 0.014(2) 0.019(3) 0.024(3) 0.000(2) 0.010(2) 0.0000(19)
N3 0.016(2) 0.027(3) 0.023(3) 0.004(2) 0.004(2) -0.004(2)
C1 0.020(3) 0.047(4) 0.035(4) 0.005(3) 0.018(3) 0.008(3)
C2 0.035(4) 0.059(5) 0.030(4) 0.004(4) 0.018(3) -0.009(4)
C3 0.055(5) 0.035(4) 0.024(4) 0.001(3) 0.017(3) -0.012(4)
C4 0.055(5) 0.037(4) 0.035(4) 0.009(3) 0.019(4) 0.022(4)
C5 0.031(4) 0.049(5) 0.029(4) 0.006(3) 0.012(3) 0.014(3)
C6 0.029(3) 0.018(3) 0.023(3) 0.002(3) 0.004(3) 0.000(3)
C7 0.018(3) 0.021(3) 0.026(3) 0.001(3) 0.009(3) 0.004(2)
C8 0.019(3) 0.015(3) 0.025(3) 0.000(3) 0.006(3) 0.002(2)
C9 0.016(3) 0.020(3) 0.029(3) -0.002(3) 0.013(3) 0.000(2)
C10 0.018(3) 0.018(3) 0.020(3) -0.002(2) 0.009(2) 0.001(2)
C11 0.012(3) 0.018(3) 0.027(3) 0.000(3) 0.008(2) 0.002(2)
C12 0.021(3) 0.011(3) 0.024(3) 0.001(2) 0.010(3) 0.000(2)
C13 0.017(3) 0.023(3) 0.020(3) 0.000(3) 0.009(3) 0.005(2)
C14 0.019(3) 0.031(4) 0.032(4) 0.007(3) 0.009(3) -0.007(3)
C15 0.029(4) 0.027(4) 0.041(4) 0.011(3) 0.016(3) 0.000(3)
C16 0.019(3) 0.039(4) 0.024(3) 0.007(3) 0.010(3) 0.001(3)
C17 0.023(3) 0.037(4) 0.025(4) -0.004(3) 0.007(3) -0.001(3)
C18 0.020(3) 0.023(3) 0.029(4) -0.002(3) 0.013(3) -0.001(3)
C19 0.013(3) 0.032(3) 0.018(3) 0.002(3) 0.009(2) 0.008(3)
C20 0.022(3) 0.031(4) 0.030(4) 0.007(3) 0.010(3) 0.003(3)
C21 0.020(3) 0.043(4) 0.034(4) 0.013(3) 0.009(3) 0.008(3)
C22 0.014(3) 0.058(5) 0.021(3) 0.007(3) 0.005(3) 0.001(3)
C23 0.020(3) 0.034(4) 0.027(4) -0.005(3) 0.011(3) -0.010(3)
C24 0.017(3) 0.036(4) 0.029(4) -0.005(3) 0.010(3) -0.007(3)
C25 0.016(3) 0.026(3) 0.015(3) 0.000(2) 0.005(2) -0.004(2)
C26 0.020(3) 0.022(3) 0.029(4) 0.000(3) 0.007(3) 0.001(3)
C27 0.023(3) 0.028(4) 0.048(4) -0.003(3) 0.026(3) 0.001(3)
C28 0.025(3) 0.035(4) 0.037(4) -0.001(3) 0.020(3) -0.001(3)
C29 0.032(4) 0.021(3) 0.043(4) 0.007(3) 0.024(3) 0.001(3)
C30 0.023(3) 0.025(3) 0.030(4) 0.000(3) 0.017(3) 0.003(3)
S3 0.0175(7) 0.0192(8) 0.0286(8) -0.0001(6) 0.0132(6) 0.0004(6)
S4 0.0187(7) 0.0187(8) 0.0273(8) -0.0028(6) 0.0103(6) -0.0025(6)
N4 0.018(3) 0.022(3) 0.031(3) -0.001(2) 0.013(2) -0.002(2)
N5 0.019(2) 0.019(3) 0.018(3) 0.003(2) 0.011(2) 0.004(2)
N6 0.020(3) 0.019(3) 0.027(3) -0.003(2) 0.011(2) -0.002(2)
C31 0.024(3) 0.028(4) 0.033(4) -0.008(3) 0.009(3) 0.003(3)
C32 0.026(4) 0.032(4) 0.053(5) -0.006(3) 0.009(3) 0.002(3)
C33 0.048(4) 0.027(4) 0.053(5) -0.011(3) 0.036(4) 0.000(3)
C34 0.048(4) 0.028(4) 0.029(4) -0.006(3) 0.016(3) -0.005(3)
C35 0.036(4) 0.028(4) 0.029(4) -0.003(3) 0.011(3) 0.001(3)
C36 0.017(3) 0.025(3) 0.028(3) -0.004(3) 0.013(3) -0.001(3)
C37 0.016(3) 0.017(3) 0.020(3) 0.005(2) 0.004(2) 0.000(2)
C38 0.016(3) 0.015(3) 0.020(3) 0.002(2) 0.006(2) -0.001(2)
C39 0.016(3) 0.019(3) 0.015(3) -0.002(2) 0.003(2) -0.004(2)
C40 0.020(3) 0.021(3) 0.015(3) 0.005(2) 0.006(2) 0.005(2)
C41 0.021(3) 0.016(3) 0.021(3) -0.003(2) 0.013(2) 0.002(2)
C42 0.021(3) 0.021(3) 0.020(3) 0.002(3) 0.007(3) 0.006(3)
C43 0.019(3) 0.022(3) 0.021(3) -0.008(3) 0.003(3) -0.001(3)
C44 0.026(3) 0.024(4) 0.042(4) -0.008(3) 0.017(3) -0.004(3)
C45 0.033(4) 0.037(4) 0.047(5) -0.010(3) 0.023(3) -0.001(3)
C46 0.034(4) 0.020(3) 0.046(4) -0.016(3) 0.011(3) 0.005(3)
C47 0.031(4) 0.017(3) 0.039(4) -0.002(3) 0.008(3) -0.008(3)
C48 0.022(3) 0.023(3) 0.027(3) -0.003(3) 0.009(3) -0.001(3)
C49 0.016(3) 0.018(3) 0.020(3) -0.003(2) 0.006(2) 0.003(2)
C50 0.022(3) 0.026(3) 0.020(3) -0.002(3) 0.008(3) -0.002(3)
C51 0.021(3) 0.022(3) 0.036(4) -0.011(3) 0.000(3) 0.004(3)
C52 0.016(3) 0.021(3) 0.047(4) -0.004(3) 0.008(3) -0.003(3)
C53 0.027(3) 0.024(3) 0.033(4) 0.007(3) 0.012(3) 0.000(3)
C54 0.021(3) 0.023(3) 0.027(3) -0.006(3) 0.016(3) 0.000(3)
C55 0.013(3) 0.015(3) 0.027(3) 0.001(3) 0.009(2) -0.003(2)
C56 0.016(3) 0.022(3) 0.030(4) 0.000(3) 0.009(3) -0.005(3)
C57 0.015(3) 0.026(3) 0.039(4) 0.005(3) 0.006(3) 0.000(3)
C58 0.030(4) 0.020(3) 0.051(5) -0.009(3) 0.024(3) -0.001(3)
C59 0.032(4) 0.039(4) 0.033(4) -0.008(3) 0.024(3) -0.005(3)
C60 0.019(3) 0.031(3) 0.020(3) 0.000(3) 0.006(3) -0.002(3)
Co2 0.0272(5) 0.0310(5) 0.0311(5) 0.0063(4) 0.0099(4) 0.0040(4)
Cl1 0.0317(9) 0.0421(10) 0.0282(9) 0.0023(7) 0.0091(7) 0.0055(7)
Cl2 0.0266(9) 0.0372(10) 0.0543(12) -0.0031(9) 0.0109(8) 0.0023(7)
Cl3 0.0488(11) 0.0318(9) 0.0284(9) 0.0064(7) 0.0051(8) 0.0072(8)
O1 0.031(3) 0.034(3) 0.045(3) 0.000(2) 0.017(2) -0.002(2)
C62 0.042(5) 0.051(5) 0.088(7) -0.004(5) 0.040(5) 0.005(4)
C63 0.067(6) 0.105(9) 0.075(7) 0.005(6) 0.043(6) -0.004(6)
C61 0.025(3) 0.030(4) 0.040(4) -0.001(3) 0.007(3) -0.002(3)
Cl4 0.0411(11) 0.0589(14) 0.0765(16) 0.0263(12) -0.0087(11) -0.0088(10)
Cl5 0.0493(11) 0.0579(13) 0.0519(12) -0.0207(10) 0.0265(10) -0.0002(10)
Cl6 0.0441(10) 0.0438(11) 0.0405(11) -0.0158(8) 0.0138(9) -0.0066(8)

loop_
_atom_type_symbol
_atom_type_description
_atom_type_scat_dispersion_real
_atom_type_scat_dispersion_imag
_atom_type_scat_source
C C 0.0033 0.0016 'International Tables Vol C Tables 4.2.6.8 and 6.1.1.4'
H H 0.0000 0.0000 'International Tables Vol C Tables 4.2.6.8 and 6.1.1.4'
N N 0.0061 0.0033 'International Tables Vol C Tables 4.2.6.8 and 6.1.1.4'
S S 0.1246 0.1234 'International Tables Vol C Tables 4.2.6.8 and 6.1.1.4'
Cl Cl 0.1484 0.1585 'International Tables Vol C Tables 4.2.6.8 and 6.1.1.4'
Co Co 0.3494 0.9721 'International Tables Vol C Tables 4.2.6.8 and 6.1.1.4'
O O 0.0106 0.0060 'International Tables Vol C Tables 4.2.6.8 and 6.1.1.4'

loop_
_geom_angle_atom_site_label_1
_geom_angle_atom_site_label_2
_geom_angle_atom_site_label_3
_geom_angle
N5 Co1 N2 177.0(2)
N5 Co1 S1 94.08(15)
N2 Co1 S1 83.43(15)
N5 Co1 S3 83.72(15)
N2 Co1 S3 94.71(15)
S1 Co1 S3 90.90(6)
N5 Co1 S2 98.54(15)
N2 Co1 S2 83.95(15)
S1 Co1 S2 167.38(6)
S3 Co1 S2 90.42(6)
N5 Co1 S4 83.26(15)
N2 Co1 S4 98.31(15)
S1 Co1 S4 90.13(6)
S3 Co1 S4 166.98(6)
S2 Co1 S4 91.41(6)
C7 S1 Co1 99.1(2)
C12 S2 Co1 98.2(2)
C7 N1 C6 130.3(5)
C11 N2 C8 109.2(5)
C11 N2 Co1 125.0(4)
C8 N2 Co1 125.7(4)
C12 N3 C13 131.7(5)
C6 C1 C2 118.8(6)
C3 C2 C1 121.1(6)
C2 C3 C4 120.2(6)
C5 C4 C3 119.1(7)
C4 C5 C6 120.6(6)
C1 C6 C5 120.3(6)
C1 C6 N1 123.1(6)
C5 C6 N1 116.4(6)
N1 C7 C8 117.2(5)
N1 C7 S1 125.7(5)
C8 C7 S1 117.0(4)
N2 C8 C9 108.1(5)
N2 C8 C7 114.6(5)
C9 C8 C7 137.2(5)
C10 C9 C8 107.7(5)
C10 C9 C19 123.1(5)
C8 C9 C19 129.0(5)
C9 C10 C11 105.4(5)
C9 C10 C25 126.4(5)
C11 C10 C25 128.1(5)
N2 C11 C10 109.6(5)
N2 C11 C12 116.0(5)
C10 C11 C12 134.4(5)
N3 C12 C11 117.6(5)
N3 C12 S2 125.5(5)
C11 C12 S2 116.8(4)
C18 C13 C14 121.3(6)
C18 C13 N3 122.5(5)
C14 C13 N3 116.0(5)
C13 C14 C15 119.1(6)
C16 C15 C14 120.1(6)
C15 C16 C17 120.4(6)
C16 C17 C18 120.6(6)
C13 C18 C17 118.4(6)
C20 C19 C24 118.2(5)
C20 C19 C9 122.5(6)
C24 C19 C9 119.3(5)
C21 C20 C19 120.9(6)
C22 C21 C20 120.3(6)
C21 C22 C23 119.6(6)
C24 C23 C22 120.5(6)
C23 C24 C19 120.4(6)
C30 C25 C26 119.4(5)
C30 C25 C10 120.9(5)
C26 C25 C10 119.7(5)
C27 C26 C25 119.7(6)
C26 C27 C28 120.3(6)
C29 C28 C27 120.2(6)
C28 C29 C30 119.9(6)
C25 C30 C29 120.4(6)
C37 S3 Co1 98.9(2)
C42 S4 Co1 98.1(2)
C37 N4 C36 126.7(5)
C41 N5 C38 108.2(5)
C41 N5 Co1 126.1(4)
C38 N5 Co1 125.7(4)
C42 N6 C43 132.7(5)
C36 C31 C32 118.2(6)
C33 C32 C31 121.4(7)
C32 C33 C34 119.5(6)
C33 C34 C35 120.5(6)
C34 C35 C36 118.4(6)
C31 C36 C35 121.9(6)
C31 C36 N4 121.4(5)
C35 C36 N4 116.7(5)
N4 C37 C38 119.2(5)
N4 C37 S3 123.5(4)
C38 C37 S3 117.4(4)
N5 C38 C39 108.7(5)
N5 C38 C37 114.2(5)
C39 C38 C37 136.8(5)
C40 C39 C38 106.7(5)
C40 C39 C49 127.0(5)
C38 C39 C49 126.3(5)
C39 C40 C41 106.6(5)
C39 C40 C55 130.3(5)
C41 C40 C55 123.0(5)
N5 C41 C40 109.7(5)
N5 C41 C42 114.4(5)
C40 C41 C42 135.9(5)
N6 C42 C41 115.4(5)
N6 C42 S4 126.6(5)
C41 C42 S4 118.0(4)
C48 C43 C44 120.2(6)
C48 C43 N6 123.9(5)
C44 C43 N6 115.7(5)
C45 C44 C43 120.1(6)
C44 C45 C46 119.7(6)
C47 C46 C45 119.4(6)
C46 C47 C48 121.5(6)
C47 C48 C43 119.0(6)
C50 C49 C54 119.1(5)
C50 C49 C39 122.5(5)
C54 C49 C39 118.4(5)
C49 C50 C51 120.5(6)
C52 C51 C50 120.1(6)
C51 C52 C53 120.1(6)
C52 C53 C54 120.1(6)
C53 C54 C49 120.1(6)
C60 C55 C56 119.1(5)
C60 C55 C40 121.0(5)
C56 C55 C40 119.6(5)
C57 C56 C55 119.7(6)
C58 C57 C56 121.3(6)
C57 C58 C59 118.9(6)
C58 C59 C60 120.9(6)
C59 C60 C55 120.1(6)
O1 Co2 Cl3 108.77(15)
O1 Co2 Cl1 103.20(15)
Cl3 Co2 Cl1 118.54(7)
O1 Co2 Cl2 102.29(14)
Cl3 Co2 Cl2 115.49(8)
Cl1 Co2 Cl2 106.66(7)
C62 O1 Co2 123.8(4)
O1 C62 C63 109.6(7)
Cl4 C61 Cl5 112.0(4)
Cl4 C61 Cl6 110.5(4)
Cl5 C61 Cl6 109.8(4)

loop_
_geom_bond_atom_site_label_1
_geom_bond_atom_site_label_2
_geom_bond_distance
Co1 N5 1.870(5)
Co1 N2 1.871(4)
Co1 S1 2.2863(17)
Co1 S3 2.2885(17)
Co1 S2 2.3134(17)
Co1 S4 2.3208(17)
S1 C7 1.704(6)
S2 C12 1.705(6)
N1 C7 1.327(7)
N1 C6 1.438(7)
N2 C11 1.350(7)
N2 C8 1.365(7)
N3 C12 1.329(7)
N3 C13 1.429(7)
C1 C6 1.376(8)
C1 C2 1.385(9)
C2 C3 1.373(10)
C3 C4 1.386(10)
C4 C5 1.376(9)
C5 C6 1.390(9)
C7 C8 1.427(8)
C8 C9 1.416(8)
C9 C10 1.404(8)
C9 C19 1.500(8)
C10 C11 1.426(8)
C10 C25 1.480(8)
C11 C12 1.440(8)
C13 C18 1.382(8)
C13 C14 1.389(8)
C14 C15 1.392(9)
C15 C16 1.373(9)
C16 C17 1.378(9)
C17 C18 1.397(9)
C19 C20 1.386(8)
C19 C24 1.404(9)
C20 C21 1.385(9)
C21 C22 1.370(10)
C22 C23 1.387(9)
C23 C24 1.374(8)
C25 C30 1.379(8)
C25 C26 1.391(8)
C26 C27 1.383(8)
C27 C28 1.390(9)
C28 C29 1.356(9)
C29 C30 1.399(8)
S3 C37 1.702(6)
S4 C42 1.686(6)
N4 C37 1.334(7)
N4 C36 1.441(7)
N5 C41 1.348(7)
N5 C38 1.369(7)
N6 C42 1.353(7)
N6 C43 1.425(7)
C31 C36 1.360(8)
C31 C32 1.395(9)
C32 C33 1.360(10)
C33 C34 1.381(10)
C34 C35 1.384(9)
C35 C36 1.388(9)
C37 C38 1.436(8)
C38 C39 1.420(8)
C39 C40 1.388(8)
C39 C49 1.491(8)
C40 C41 1.413(8)
C40 C55 1.499(8)
C41 C42 1.444(8)
C43 C48 1.384(8)
C43 C44 1.390(8)
C44 C45 1.376(9)
C45 C46 1.401(10)
C46 C47 1.367(9)
C47 C48 1.384(9)
C49 C50 1.384(8)
C49 C54 1.394(8)
C50 C51 1.391(8)
C51 C52 1.374(9)
C52 C53 1.380(9)
C53 C54 1.390(8)
C55 C60 1.387(8)
C55 C56 1.389(8)
C56 C57 1.380(8)
C57 C58 1.375(9)
C58 C59 1.375(10)
C59 C60 1.379(8)
Co2 O1 2.016(5)
Co2 Cl3 2.2310(19)
Co2 Cl1 2.2394(19)
Co2 Cl2 2.2632(19)
O1 C62 1.443(8)
C62 C63 1.512(12)
C61 Cl4 1.741(7)
C61 Cl5 1.756(7)
C61 Cl6 1.764(7)

loop_
_geom_hbond_atom_site_label_D
_geom_hbond_atom_site_label_H
_geom_hbond_atom_site_label_A
_geom_hbond_distance_DH
_geom_hbond_distance_HA
_geom_hbond_distance_DA
_geom_hbond_angle_DHA
_geom_hbond_site_symmetry_A
O1 H99 Cl2 1.02(2) 2.00(2) 3.010(5) 172(6) 3_565
